data_2239543
loop_
_publ_author_name
'Parveen, Shagufta'
'Hussain, Saghir'
'Zhu, Shaojuan'
'Hao, Xin'
'Zhu, Changjin'

_publ_section_title
;
 2-[(<i>Z</i>)-1,1-Dioxo-2-(2,4,5-trifluorobenzyl)-3,4-dihydro-2<i>H</i>-1,2-benzothiazin-4-ylidene]acetic
 acid
;
_journal_issue 6
_journal_name_full 'Acta Crystallographica Section E'
_journal_page_first o627
_journal_paper_doi 10.1107/S1600536814008903
_journal_volume 70
_journal_year 2014
_chemical_formula_iupac 'C17 H12 F3 N O4 S'
_chemical_formula_moiety 'C17 H12 F3 N O4 S'
_chemical_formula_sum 'C17 H12 F3 N O4 S'
_chemical_formula_weight 383.34
_chemical_name_systematic
'2-[(<i>Z</i>)-1,1-Dioxo-2-(2,4,5-trifluorobenzyl)-3,4-dihydro-2<i>H</i>-1,2-benzothiazin-4-ylidene]acetic acid'
_space_group_IT_number 14
_space_group_name_Hall '-P 2yn'
_symmetry_cell_setting monoclinic
_symmetry_space_group_name_Hall '-P 2yn'
_symmetry_space_group_name_H-M 'P 1 21/n 1'
_atom_sites_solution_hydrogens geom
_atom_sites_solution_primary direct
_atom_sites_solution_secondary difmap
_audit_creation_method SHELXL-97
_cell_angle_alpha 90.00
_cell_angle_beta 99.601(2)
_cell_angle_gamma 90.00
_cell_formula_units_Z 4
_cell_length_a 6.6085(12)
_cell_length_b 12.649(3)
_cell_length_c 18.757(4)
_cell_measurement_reflns_used 5016
_cell_measurement_temperature 153(2)
_cell_measurement_theta_max 29.131
_cell_measurement_theta_min 2.202
_cell_volume 1546.0(6)
_computing_cell_refinement 'CrystalClear (Rigaku, 2008)'
_computing_data_collection 'CrystalClear (Rigaku, 2008)'
_computing_data_reduction 'CrystalClear (Rigaku, 2008)'
_computing_molecular_graphics 'DIAMOND (Brandenburg, 1998)'
_computing_publication_material 'CrystalStructure (Rigaku, 2008)'
_computing_structure_refinement 'SHELXL97 (Sheldrick, 2008)'
_computing_structure_solution 'SHELXS97 (Sheldrick, 2008)'
_diffrn_ambient_temperature 153(2)
_diffrn_detector_area_resol_mean 28.5714
_diffrn_measured_fraction_theta_full 0.996
_diffrn_measured_fraction_theta_max 0.996
_diffrn_measurement_device_type 'Rigaku AFC10/Saturn724+ CCD-detector'
_diffrn_measurement_method '\f and \w scans'
_diffrn_radiation_monochromator graphite
_diffrn_radiation_source 'Rotating Anode'
_diffrn_radiation_type MoK\a
_diffrn_radiation_wavelength 0.71073
_diffrn_reflns_av_R_equivalents 0.0328
_diffrn_reflns_av_sigmaI/netI 0.0367
_diffrn_reflns_limit_h_max 9
_diffrn_reflns_limit_h_min -7
_diffrn_reflns_limit_k_max 17
_diffrn_reflns_limit_k_min -17
_diffrn_reflns_limit_l_max 25
_diffrn_reflns_limit_l_min -24
_diffrn_reflns_number 13553
_diffrn_reflns_theta_full 29.11
_diffrn_reflns_theta_max 29.11
_diffrn_reflns_theta_min 3.14
_diffrn_standards_decay_% 0
_diffrn_standards_interval_count 0
_diffrn_standards_interval_time 0
_diffrn_standards_number 0
_exptl_absorpt_coefficient_mu 0.269
_exptl_absorpt_correction_T_max 0.970
_exptl_absorpt_correction_T_min 0.910
_exptl_absorpt_correction_type multi-scan
_exptl_absorpt_process_details '(CrystalClear; Rigaku, 2008)'
_exptl_crystal_colour Colorless
_exptl_crystal_density_diffrn 1.647
_exptl_crystal_density_method 'not measured'
_exptl_crystal_description Prism
_exptl_crystal_F_000 784
_exptl_crystal_size_max 0.31
_exptl_crystal_size_mid 0.21
_exptl_crystal_size_min 0.07
_refine_diff_density_max 0.300
_refine_diff_density_min -0.459
_refine_ls_extinction_method none
_refine_ls_goodness_of_fit_ref 1.000
_refine_ls_hydrogen_treatment mixed
_refine_ls_matrix_type full
_refine_ls_number_parameters 239
_refine_ls_number_reflns 4123
_refine_ls_number_restraints 0
_refine_ls_restrained_S_all 1.000
_refine_ls_R_factor_all 0.0598
_refine_ls_R_factor_gt 0.0485
_refine_ls_shift/su_max 0.001
_refine_ls_shift/su_mean 0.000
_refine_ls_structure_factor_coef Fsqd
_refine_ls_weighting_details 'calc w=1/[\s^2^(Fo^2^)+(0.0691P)^2^+0.9600P] where P=(Fo^2^+2Fc^2^)/3'
_refine_ls_weighting_scheme calc
_refine_ls_wR_factor_gt 0.1213
_refine_ls_wR_factor_ref 0.1297
_reflns_number_gt 3594
_reflns_number_total 4123
_reflns_threshold_expression I>2\s(I)
_cod_data_source_file zs2294sup1.cif
_cod_data_source_block I
_cod_original_cell_volume 1545.9(5)
_cod_original_sg_symbol_H-M 'P 21/n'
_cod_database_code 2239543
_cod_database_fobs_code 2239543

loop_
_symmetry_equiv_pos_as_xyz
'x, y, z'
'-x+1/2, y+1/2, -z+1/2'
'-x, -y, -z'
'x-1/2, -y-1/2, z-1/2'

loop_
_atom_site_type_symbol
_atom_site_label
_atom_site_fract_x
_atom_site_fract_y
_atom_site_fract_z
_atom_site_U_iso_or_equiv
_atom_site_adp_type
_atom_site_calc_flag
_atom_site_refinement_flags
_atom_site_occupancy
_atom_site_symmetry_multiplicity
S S1 0.77960(7) 0.24006(4) 0.22711(2) 0.01907(13) Uani d . 1 1
F F1 1.19907(18) 0.38684(10) 0.09496(7) 0.0309(3) Uani d . 1 1
F F2 0.9333(2) 0.73151(9) 0.06966(8) 0.0356(3) Uani d . 1 1
F F3 0.5560(2) 0.65732(11) 0.07640(9) 0.0451(4) Uani d . 1 1
O O1 0.6212(2) 0.21803(12) 0.26843(8) 0.0274(3) Uani d . 1 1
O O2 0.9255(2) 0.32226(11) 0.24924(8) 0.0278(3) Uani d . 1 1
O O3 0.2021(2) -0.09741(11) 0.02713(8) 0.0225(3) Uani d . 1 1
O O4 0.1809(2) 0.07828(11) 0.04036(8) 0.0236(3) Uani d . 1 1
N N1 0.6674(2) 0.26344(12) 0.14388(8) 0.0179(3) Uani d . 1 1
C C1 0.9094(3) 0.12210(15) 0.21459(9) 0.0184(4) Uani d . 1 1
C C2 1.1103(3) 0.10765(16) 0.24959(10) 0.0231(4) Uani d . 1 1
H H2 1.1782 0.1613 0.2800 0.028 Uiso calc R 1 1
C C3 1.2102(3) 0.01352(17) 0.23936(11) 0.0237(4) Uani d . 1 1
H H3 1.3476 0.0024 0.2626 0.028 Uiso calc R 1 1
C C4 1.1085(3) -0.06389(15) 0.19517(11) 0.0221(4) Uani d . 1 1
H H4 1.1748 -0.1295 0.1901 0.027 Uiso calc R 1 1
C C5 0.9114(3) -0.04731(15) 0.15816(10) 0.0195(4) Uani d . 1 1
H H5 0.8469 -0.1005 0.1265 0.023 Uiso calc R 1 1
C C6 0.8059(3) 0.04668(14) 0.16672(9) 0.0156(3) Uani d . 1 1
C C7 0.5982(3) 0.06696(14) 0.12487(9) 0.0161(3) Uani d . 1 1
C C8 0.5169(3) 0.18039(14) 0.11740(11) 0.0193(4) Uani d . 1 1
H H8A 0.4635 0.1941 0.0657 0.023 Uiso calc R 1 1
H H8B 0.4000 0.1863 0.1440 0.023 Uiso calc R 1 1
C C9 0.8116(3) 0.29315(15) 0.09448(11) 0.0208(4) Uani d . 1 1
H H9A 0.7563 0.2682 0.0450 0.025 Uiso calc R 1 1
H H9B 0.9449 0.2576 0.1103 0.025 Uiso calc R 1 1
C C10 0.8449(3) 0.41109(14) 0.09298(10) 0.0182(4) Uani d . 1 1
C C11 1.0366(3) 0.45337(15) 0.09093(10) 0.0195(4) Uani d . 1 1
C C12 1.0725(3) 0.56021(16) 0.08396(10) 0.0230(4) Uani d . 1 1
H H12 1.2068 0.5864 0.0829 0.028 Uiso calc R 1 1
C C13 0.9075(3) 0.62708(15) 0.07861(10) 0.0236(4) Uani d . 1 1
C C14 0.7142(3) 0.58847(16) 0.08163(12) 0.0262(4) Uani d . 1 1
C C15 0.6818(3) 0.48208(16) 0.08880(12) 0.0252(4) Uani d . 1 1
H H15 0.5477 0.4567 0.0909 0.030 Uiso calc R 1 1
C C16 0.4816(3) -0.01466(14) 0.09595(10) 0.0186(4) Uani d . 1 1
H H16 0.5364 -0.0838 0.1045 0.022 Uiso calc R 1 1
C C17 0.2763(3) -0.00501(15) 0.05225(10) 0.0184(4) Uani d . 1 1
H H3O 0.064(4) -0.083(2) 0.0060(15) 0.043(8) Uiso d . 1 1

loop_
_atom_site_aniso_label
_atom_site_aniso_U_11
_atom_site_aniso_U_22
_atom_site_aniso_U_33
_atom_site_aniso_U_12
_atom_site_aniso_U_13
_atom_site_aniso_U_23
S1 0.0204(2) 0.0161(2) 0.0201(2) -0.00048(17) 0.00145(17) -0.00322(16)
F1 0.0183(6) 0.0291(7) 0.0454(8) 0.0025(5) 0.0058(5) 0.0017(6)
F2 0.0519(9) 0.0149(6) 0.0427(8) -0.0093(6) 0.0157(6) 0.0012(5)
F3 0.0326(7) 0.0217(7) 0.0823(12) 0.0090(6) 0.0130(7) 0.0066(7)
O1 0.0321(8) 0.0254(7) 0.0268(7) 0.0035(6) 0.0113(6) 0.0000(6)
O2 0.0283(8) 0.0197(7) 0.0324(8) -0.0045(6) -0.0040(6) -0.0075(6)
O3 0.0186(7) 0.0180(6) 0.0294(7) -0.0040(5) -0.0005(5) -0.0066(5)
O4 0.0183(6) 0.0183(6) 0.0315(7) -0.0028(5) -0.0034(5) 0.0009(5)
N1 0.0173(7) 0.0143(7) 0.0214(7) -0.0022(6) 0.0010(6) -0.0003(6)
C1 0.0204(9) 0.0176(8) 0.0167(8) -0.0008(7) 0.0020(7) -0.0003(6)
C2 0.0211(9) 0.0265(10) 0.0193(9) -0.0010(8) -0.0037(7) -0.0014(7)
C3 0.0166(9) 0.0307(10) 0.0227(9) 0.0035(8) -0.0002(7) 0.0041(8)
C4 0.0218(9) 0.0185(9) 0.0264(9) 0.0049(7) 0.0053(7) 0.0044(7)
C5 0.0194(9) 0.0162(8) 0.0231(9) -0.0016(7) 0.0039(7) 0.0005(7)
C6 0.0157(8) 0.0141(8) 0.0173(8) -0.0017(6) 0.0033(6) 0.0014(6)
C7 0.0158(8) 0.0162(8) 0.0165(8) -0.0013(6) 0.0034(6) 0.0012(6)
C8 0.0141(8) 0.0139(8) 0.0283(9) -0.0026(7) -0.0016(7) -0.0003(7)
C9 0.0232(9) 0.0146(8) 0.0257(9) -0.0012(7) 0.0074(7) -0.0007(7)
C10 0.0193(9) 0.0158(8) 0.0191(8) -0.0016(7) 0.0020(7) 0.0007(6)
C11 0.0175(9) 0.0219(9) 0.0188(8) 0.0007(7) 0.0019(7) -0.0014(7)
C12 0.0231(9) 0.0262(10) 0.0195(9) -0.0088(8) 0.0035(7) -0.0021(7)
C13 0.0352(11) 0.0140(8) 0.0218(9) -0.0066(8) 0.0056(8) -0.0008(7)
C14 0.0244(10) 0.0178(9) 0.0365(11) 0.0035(8) 0.0056(8) 0.0022(8)
C15 0.0179(9) 0.0194(9) 0.0387(11) -0.0026(7) 0.0059(8) 0.0009(8)
C16 0.0185(9) 0.0151(8) 0.0220(9) -0.0002(7) 0.0030(7) -0.0009(7)
C17 0.0172(8) 0.0185(8) 0.0194(8) -0.0038(7) 0.0028(7) -0.0011(7)

loop_
_atom_type_symbol
_atom_type_description
_atom_type_scat_dispersion_real
_atom_type_scat_dispersion_imag
_atom_type_scat_source
C C 0.0033 0.0016 'International Tables Vol C Tables 4.2.6.8 and 6.1.1.4'
H H 0.0000 0.0000 'International Tables Vol C Tables 4.2.6.8 and 6.1.1.4'
N N 0.0061 0.0033 'International Tables Vol C Tables 4.2.6.8 and 6.1.1.4'
O O 0.0106 0.0060 'International Tables Vol C Tables 4.2.6.8 and 6.1.1.4'
F F 0.0171 0.0103 'International Tables Vol C Tables 4.2.6.8 and 6.1.1.4'
S S 0.1246 0.1234 'International Tables Vol C Tables 4.2.6.8 and 6.1.1.4'

loop_
_geom_angle_atom_site_label_1
_geom_angle_atom_site_label_2
_geom_angle_atom_site_label_3
_geom_angle
O1 S1 O2 120.19(9)
O1 S1 N1 107.19(9)
O2 S1 N1 108.70(9)
O1 S1 C1 108.97(9)
O2 S1 C1 109.60(9)
N1 S1 C1 100.32(8)
C17 O3 H3O 104.8(17)
C8 N1 C9 115.93(15)
C8 N1 S1 111.38(12)
C9 N1 S1 113.89(12)
C2 C1 C6 122.42(17)
C2 C1 S1 119.82(14)
C6 C1 S1 117.72(14)
C3 C2 C1 119.01(18)
C3 C2 H2 120.5
C1 C2 H2 120.5
C4 C3 C2 119.67(17)
C4 C3 H3 120.2
C2 C3 H3 120.2
C3 C4 C5 121.01(18)
C3 C4 H4 119.5
C5 C4 H4 119.5
C4 C5 C6 121.01(17)
C4 C5 H5 119.5
C6 C5 H5 119.5
C5 C6 C1 116.76(16)
C5 C6 C7 121.31(16)
C1 C6 C7 121.89(16)
C16 C7 C6 119.77(16)
C16 C7 C8 120.87(16)
C6 C7 C8 119.33(15)
N1 C8 C7 115.47(15)
N1 C8 H8A 108.4
C7 C8 H8A 108.4
N1 C8 H8B 108.4
C7 C8 H8B 108.4
H8A C8 H8B 107.5
N1 C9 C10 111.90(15)
N1 C9 H9A 109.2
C10 C9 H9A 109.2
N1 C9 H9B 109.2
C10 C9 H9B 109.2
H9A C9 H9B 107.9
C11 C10 C15 116.92(17)
C11 C10 C9 121.38(17)
C15 C10 C9 121.57(17)
F1 C11 C10 118.64(17)
F1 C11 C12 117.72(17)
C10 C11 C12 123.64(18)
C13 C12 C11 117.60(18)
C13 C12 H12 121.2
C11 C12 H12 121.2
F2 C13 C12 119.94(19)
F2 C13 C14 119.38(19)
C12 C13 C14 120.68(18)
F3 C14 C15 120.48(19)
F3 C14 C13 118.68(18)
C15 C14 C13 120.83(19)
C14 C15 C10 120.32(18)
C14 C15 H15 119.8
C10 C15 H15 119.8
C7 C16 C17 125.05(17)
C7 C16 H16 117.5
C17 C16 H16 117.5
O4 C17 O3 122.95(17)
O4 C17 C16 124.81(16)
O3 C17 C16 112.24(16)

loop_
_geom_bond_atom_site_label_1
_geom_bond_atom_site_label_2
_geom_bond_distance
S1 O1 1.4302(15)
S1 O2 1.4316(14)
S1 N1 1.6395(16)
S1 C1 1.7562(19)
F1 C11 1.356(2)
F2 C13 1.346(2)
F3 C14 1.352(2)
O3 C17 1.323(2)
O3 H3O 0.95(3)
O4 C17 1.229(2)
N1 C8 1.475(2)
N1 C9 1.484(2)
C1 C2 1.392(3)
C1 C6 1.407(2)
C2 C3 1.390(3)
C2 H2 0.9500
C3 C4 1.383(3)
C3 H3 0.9500
C4 C5 1.386(3)
C4 H4 0.9500
C5 C6 1.401(2)
C5 H5 0.9500
C6 C7 1.485(2)
C7 C16 1.347(2)
C7 C8 1.530(2)
C8 H8A 0.9900
C8 H8B 0.9900
C9 C10 1.509(2)
C9 H9A 0.9900
C9 H9B 0.9900
C10 C11 1.381(3)
C10 C15 1.395(3)
C11 C12 1.382(3)
C12 C13 1.371(3)
C12 H12 0.9500
C13 C14 1.377(3)
C14 C15 1.373(3)
C15 H15 0.9500
C16 C17 1.468(3)
C16 H16 0.9500

loop_
_geom_hbond_atom_site_label_D
_geom_hbond_atom_site_label_H
_geom_hbond_atom_site_label_A
_geom_hbond_site_symmetry_A
_geom_hbond_distance_DH
_geom_hbond_distance_HA
_geom_hbond_distance_DA
_geom_hbond_angle_DHA
O3 H3O O4 3_555 0.95(3) 1.71(3) 2.6454(19) 170(3)
C12 H12 F3 1_655 0.95 2.50 3.448(2) 178.3
C15 H15 F1 1_455 0.95 2.48 3.430(2) 178.7
C5 H5 F2 1_545 0.95 2.49 3.269(2) 139.6

loop_
_geom_torsion_atom_site_label_1
_geom_torsion_atom_site_label_2
_geom_torsion_atom_site_label_3
_geom_torsion_atom_site_label_4
_geom_torsion
O1 S1 N1 C8 -49.50(15)
O2 S1 N1 C8 179.16(13)
C1 S1 N1 C8 64.22(14)
O1 S1 N1 C9 177.10(12)
O2 S1 N1 C9 45.76(15)
C1 S1 N1 C9 -69.18(14)
O1 S1 C1 C2 -110.27(17)
O2 S1 C1 C2 23.12(19)
N1 S1 C1 C2 137.38(16)
O1 S1 C1 C6 71.95(16)
O2 S1 C1 C6 -154.67(14)
N1 S1 C1 C6 -40.41(16)
C6 C1 C2 C3 -2.7(3)
S1 C1 C2 C3 179.63(15)
C1 C2 C3 C4 -0.3(3)
C2 C3 C4 C5 3.0(3)
C3 C4 C5 C6 -2.7(3)
C4 C5 C6 C1 -0.3(3)
C4 C5 C6 C7 177.32(17)
C2 C1 C6 C5 3.0(3)
S1 C1 C6 C5 -179.31(13)
C2 C1 C6 C7 -174.62(17)
S1 C1 C6 C7 3.1(2)
C5 C6 C7 C16 21.0(3)
C1 C6 C7 C16 -161.52(18)
C5 C6 C7 C8 -161.05(17)
C1 C6 C7 C8 16.4(3)
C9 N1 C8 C7 79.7(2)
S1 N1 C8 C7 -52.72(19)
C16 C7 C8 N1 -173.12(17)
C6 C7 C8 N1 9.0(2)
C8 N1 C9 C10 138.74(16)
S1 N1 C9 C10 -90.06(17)
N1 C9 C10 C11 140.18(18)
N1 C9 C10 C15 -44.1(2)
C15 C10 C11 F1 179.92(17)
C9 C10 C11 F1 -4.2(3)
C15 C10 C11 C12 -1.0(3)
C9 C10 C11 C12 174.89(18)
F1 C11 C12 C13 178.87(16)
C10 C11 C12 C13 -0.2(3)
C11 C12 C13 F2 -178.12(17)
C11 C12 C13 C14 1.3(3)
F2 C13 C14 F3 -0.8(3)
C12 C13 C14 F3 179.76(19)
F2 C13 C14 C15 178.26(19)
C12 C13 C14 C15 -1.1(3)
F3 C14 C15 C10 178.94(19)
C13 C14 C15 C10 -0.1(3)
C11 C10 C15 C14 1.2(3)
C9 C10 C15 C14 -174.72(19)
C6 C7 C16 C17 -178.59(16)
C8 C7 C16 C17 3.5(3)
C7 C16 C17 O4 -4.6(3)
C7 C16 C17 O3 176.17(17)
